data_1575039
loop_
_publ_author_name
'Chen, Jing-Hua'
'Luo, Jian-Bin'
'He, Zi-Lin'
'Peng, Qing-Peng'
'Wei, Jun-Hua'
'Zhang, Zhi-Zhong'
'Guo, Xiu-Xian'
'Kuang, Dai-Bin'

_publ_section_title
;
 An anti-thermal-quenching organic--inorganic hybrid manganese-based
 single-crystal scintillator for high-temperature X-ray imaging
;
_journal_issue 21
_journal_name_full 'Chemical Science'
_journal_page_first 9375
_journal_page_last 9384
_journal_paper_doi 10.1039/D4SC08499C
_journal_volume 16
_journal_year 2025
_chemical_formula_moiety '2(Br), C22 H26 N P'
_chemical_formula_sum 'C22 H26 Br2 N P'
_chemical_formula_weight 495.23
_space_group_crystal_system orthorhombic
_space_group_IT_number 33
_space_group_name_Hall 'P 2c -2n'
_space_group_name_H-M_alt 'P n a 21'
_atom_sites_solution_hydrogens geom
_atom_sites_solution_primary iterative
_audit_creation_date 2024-03-16
_audit_creation_method
;
Olex2 1.5
(compiled 2023.08.24 svn.re1ec1418 for OlexSys, GUI svn.r6817)
;
_audit_update_record
;
2024-08-23 deposited with the CCDC.	2025-04-15 downloaded from the CCDC.
;
_cell_angle_alpha 90
_cell_angle_beta 90
_cell_angle_gamma 90
_cell_formula_units_Z 8
_cell_length_a 11.8011(10)
_cell_length_b 13.8575(10)
_cell_length_c 26.5401(17)
_cell_measurement_reflns_used 4264
_cell_measurement_temperature 149.98(10)
_cell_measurement_theta_max 26.4270
_cell_measurement_theta_min 2.9330
_cell_volume 4340.2(6)
_computing_cell_refinement 'CrysAlisPro 1.171.42.92a (Rigaku OD, 2023)'
_computing_data_collection 'CrysAlisPro 1.171.42.92a (Rigaku OD, 2023)'
_computing_data_reduction 'CrysAlisPro 1.171.42.92a (Rigaku OD, 2023)'
_computing_molecular_graphics 'Olex2 1.5 (Dolomanov et al., 2009)'
_computing_publication_material 'Olex2 1.5 (Dolomanov et al., 2009)'
_computing_structure_refinement 'SHELXL 2019/2 (Sheldrick, 2015)'
_computing_structure_solution 'olex2.solve 1.5 (Bourhis et al., 2015)'
_diffrn_ambient_environment N~2~
_diffrn_ambient_temperature 149.98(10)
_diffrn_detector 'CCD plate'
_diffrn_detector_area_resol_mean 5.2913
_diffrn_detector_type AtlasS2
_diffrn_measured_fraction_theta_full 0.999
_diffrn_measured_fraction_theta_max 0.999
_diffrn_measurement_details
;
List of Runs (angles in degrees, time in seconds):

  # Type    Start    End  Width  t~exp~   \w     \q     \k     \f   Frames
#--------------------------------------------------------------------------
  1  \w   -107.00 -71.00   1.00   90.00    --  -18.96-178.00 -60.00   36
  2  \w    -42.00  18.00   1.00   90.00    --   19.90 -77.00 -60.00   60
  3  \w    -31.00  21.00   1.00   90.00    --   19.90 -77.00-180.00   52
  4  \w   -104.00 -69.00   1.00   90.00    --  -18.96 178.00   0.00   35
  5  \w     11.00  78.00   1.00   90.00    --   19.90  38.00  60.00   67
  6  \w    -37.00 -11.00   1.00   90.00    --   19.90 -77.00  60.00   26
;
_diffrn_measurement_device 'four-circle diffractometer'
_diffrn_measurement_method '\w scans'
_diffrn_orient_matrix_type 'CrysAlisPro convention (1999,Acta A55,543-557)'
_diffrn_orient_matrix_UB_11 0.0292503000
_diffrn_orient_matrix_UB_12 0.0031647000
_diffrn_orient_matrix_UB_13 0.0232887000
_diffrn_orient_matrix_UB_21 -0.0371597000
_diffrn_orient_matrix_UB_22 -0.0348318000
_diffrn_orient_matrix_UB_23 0.0105137000
_diffrn_orient_matrix_UB_31 0.0371107000
_diffrn_orient_matrix_UB_32 -0.0373671000
_diffrn_orient_matrix_UB_33 -0.0078279000
_diffrn_radiation_monochromator mirror
_diffrn_radiation_probe x-ray
_diffrn_radiation_type 'Mo K\a'
_diffrn_radiation_wavelength 0.71073
_diffrn_reflns_av_R_equivalents 0.0826
_diffrn_reflns_av_unetI/netI 0.1061
_diffrn_reflns_Laue_measured_fraction_full 0.999
_diffrn_reflns_Laue_measured_fraction_max 0.999
_diffrn_reflns_limit_h_max 15
_diffrn_reflns_limit_h_min -13
_diffrn_reflns_limit_k_max 16
_diffrn_reflns_limit_k_min -17
_diffrn_reflns_limit_l_max 32
_diffrn_reflns_limit_l_min -34
_diffrn_reflns_number 26678
_diffrn_reflns_point_group_measured_fraction_full 0.920
_diffrn_reflns_point_group_measured_fraction_max 0.910
_diffrn_reflns_theta_full 25.242
_diffrn_reflns_theta_max 27.103
_diffrn_reflns_theta_min 2.393
_diffrn_source 'micro-focus sealed X-ray tube'
_diffrn_source_current 3.57
_diffrn_source_power 0.24947159999999996
_diffrn_source_type 'SuperNova (Mo) X-ray Source'
_diffrn_source_voltage 69.88
_exptl_absorpt_coefficient_mu 3.815
_exptl_absorpt_correction_T_max 1.00000
_exptl_absorpt_correction_T_min 0.69397
_exptl_absorpt_correction_type multi-scan
_exptl_absorpt_process_details
;
CrysAlisPro 1.171.42.92a (Rigaku Oxford Diffraction, 2023)
Empirical absorption correction using spherical harmonics,
implemented in SCALE3 ABSPACK scaling algorithm.
;
_exptl_crystal_colour 'clear light colourless'
_exptl_crystal_colour_lustre clear
_exptl_crystal_colour_modifier light
_exptl_crystal_colour_primary colourless
_exptl_crystal_density_diffrn 1.516
_exptl_crystal_description block
_exptl_crystal_F_000 2000
_refine_diff_density_max 0.486
_refine_diff_density_min -0.559
_refine_diff_density_rms 0.106
_refine_ls_abs_structure_details
;
 Flack x determined using 2010 quotients [(I+)-(I-)]/[(I+)+(I-)]
 (Parsons, Flack and Wagner, Acta Cryst. B69 (2013) 249-259).
;
_refine_ls_abs_structure_Flack 0.031(13)
_refine_ls_extinction_method none
_refine_ls_goodness_of_fit_ref 1.050
_refine_ls_hydrogen_treatment constr
_refine_ls_matrix_type full
_refine_ls_number_parameters 471
_refine_ls_number_reflns 8723
_refine_ls_number_restraints 1
_refine_ls_restrained_S_all 1.050
_refine_ls_R_factor_all 0.0841
_refine_ls_R_factor_gt 0.0534
_refine_ls_shift/su_max 0.000
_refine_ls_shift/su_mean 0.000
_refine_ls_structure_factor_coef Fsqd
_refine_ls_weighting_details 'w=1/[\s^2^(Fo^2^)+(0.0208P)^2^] where P=(Fo^2^+2Fc^2^)/3'
_refine_ls_weighting_scheme calc
_refine_ls_wR_factor_gt 0.0873
_refine_ls_wR_factor_ref 0.0999
_reflns_Friedel_coverage 0.782
_reflns_Friedel_fraction_full 0.837
_reflns_Friedel_fraction_max 0.817
_reflns_number_gt 6547
_reflns_number_total 8723
_reflns_threshold_expression 'I > 2\s(I)'
_cod_data_source_file d4sc08499c2.cif
_cod_data_source_block a24031215a0084
_cod_database_code 1575039
_shelx_shelxl_version_number 2019/2
_chemical_oxdiff_formula CHNBrP
_chemical_oxdiff_usercomment 1
_shelx_space_group_comment
;
The symmetry employed for this shelxl refinement is uniquely defined
by the following loop, which should always be used as a source of
symmetry information in preference to the above space-group names.
They are only intended as comments.
;
_olex2_refinement_description
;
1. Fixed Uiso
 At 1.2 times of:
  All C(H) groups, All C(H,H) groups, All N(H,H,H) groups
2.a Secondary CH2 refined with riding coordinates:
 C20(H20A,H20B), C21(H21A,H21B), C00D(H00D,H00E), C00G(H00H,H00I), C00M(H00V,
 H00W), C00T(H00,H), C00V(H00M,H00O), C013(H01A,H01B)
2.b Aromatic/amide H refined with riding coordinates:
 C00E(H00F), C00F(H00G), C00H(H00T), C00I(H00U), C00J(H00J), C00K(H00K),
 C00L(H00L), C00N(H00N), C00O(H00X), C00Q(H00Y), C00R(H00Z), C00S(H00S),
 C00U(H1), C00X(H2), C00Y(H3), C00Z(H4), C012(H012), C014(H014), C015(H015),
 C016(H016), C017(H017), C018(H018), C019(H019), C01A(H01H), C01B(H01C),
 C01C(H01I), C01D(H01D), C01E(H01E), C01F(H01F), C01G(H01G)
2.c Idealised Me refined as rotating group:
 N007(H00P,H00Q,H00R), N008(H00A,H00B,H00C)
;
_olex2_submission_special_instructions 'No special instructions were received'
_oxdiff_exptl_absorpt_empirical_details
;
Empirical correction (ABSPACK) includes:
- Absorption correction using spherical harmonics
- Frame scaling
- Detector area scaling
;
_oxdiff_exptl_absorpt_empirical_full_max 1.543
_oxdiff_exptl_absorpt_empirical_full_min 0.708

loop_
_space_group_symop_operation_xyz
'x, y, z'
'-x, -y, z+1/2'
'x+1/2, -y+1/2, z'
'-x+1/2, y+1/2, z+1/2'

loop_
_atom_site_label
_atom_site_type_symbol
_atom_site_fract_x
_atom_site_fract_y
_atom_site_fract_z
_atom_site_U_iso_or_equiv
_atom_site_adp_type
_atom_site_occupancy
_atom_site_site_symmetry_order
_atom_site_calc_flag
_atom_site_refinement_flags_posn
_atom_site_refinement_flags_adp
_atom_site_refinement_flags_occupancy
_atom_site_disorder_assembly
_atom_site_disorder_group
Br01 Br 0.37770(9) 0.03573(5) 0.25083(4) 0.02136(19) Uani 1 1 d . . . . .
Br02 Br 0.33959(10) 0.26471(7) 0.42796(4) 0.0318(3) Uani 1 1 d . . . . .
Br03 Br 0.60504(10) 0.76371(7) 0.56855(4) 0.0323(3) Uani 1 1 d . . . . .
Br04 Br 0.62420(12) 0.59184(6) 0.74876(5) 0.0366(2) Uani 1 1 d . . . . .
P005 P 0.8602(2) 0.40901(17) 0.62176(9) 0.0193(5) Uani 1 1 d . . . . .
P006 P 0.6214(2) 0.58861(17) 0.38007(9) 0.0185(5) Uani 1 1 d . . . . .
N007 N 0.4579(7) 0.2189(6) 0.3224(3) 0.0263(19) Uani 1 1 d . . . . .
H00P H 0.439567 0.269746 0.302224 0.032 Uiso 1 1 calc R U . . .
H00Q H 0.422809 0.225557 0.352694 0.032 Uiso 1 1 calc R U . . .
H00R H 0.434955 0.163062 0.307515 0.032 Uiso 1 1 calc R U . . .
N008 N 0.7126(7) 0.7827(6) 0.6775(3) 0.027(2) Uani 1 1 d . . . . .
H00A H 0.676092 0.779602 0.647310 0.033 Uiso 1 1 calc R U . . .
H00B H 0.691867 0.837614 0.693876 0.033 Uiso 1 1 calc R U . . .
H00C H 0.693576 0.730503 0.696478 0.033 Uiso 1 1 calc R U . . .
C20 C 0.6348(8) 0.3151(6) 0.3182(3) 0.021(2) Uani 1 1 d . . . . .
H20A H 0.718519 0.310191 0.318861 0.026 Uiso 1 1 calc R U . . .
H20B H 0.611970 0.334491 0.283803 0.026 Uiso 1 1 calc R U . . .
C23 C 0.8620(8) 0.2961(6) 0.6557(3) 0.018(2) Uani 1 1 d . . . . .
C22 C 0.7470(8) 0.5775(6) 0.4179(3) 0.017(2) Uani 1 1 d . . . . .
C21 C 0.5842(8) 0.2164(7) 0.3300(4) 0.025(2) Uani 1 1 d . . . . .
H21A H 0.618186 0.167042 0.307700 0.030 Uiso 1 1 calc R U . . .
H21B H 0.601340 0.198620 0.365350 0.030 Uiso 1 1 calc R U . . .
C00D C 0.8485(8) 0.6067(6) 0.6428(3) 0.021(2) Uani 1 1 d . . . . .
H00D H 0.766972 0.615296 0.635172 0.025 Uiso 1 1 calc R U . . .
H00E H 0.891323 0.612420 0.610864 0.025 Uiso 1 1 calc R U . . .
C00E C 0.6222(9) 0.4063(7) 0.5109(4) 0.029(3) Uani 1 1 d . . . . .
H00F H 0.618286 0.396390 0.475546 0.035 Uiso 1 1 calc R U . . .
C00F C 1.0721(8) 0.4737(7) 0.5914(3) 0.024(2) Uani 1 1 d . . . . .
H00G H 1.064340 0.521435 0.616839 0.029 Uiso 1 1 calc R U . . .
C00G C 0.8874(8) 0.6853(7) 0.6796(4) 0.025(2) Uani 1 1 d . . . . .
H00H H 0.865703 0.665969 0.714229 0.030 Uiso 1 1 calc R U . . .
H00I H 0.971098 0.689611 0.678469 0.030 Uiso 1 1 calc R U . . .
C00H C 0.3922(8) 0.5591(8) 0.3898(4) 0.030(2) Uani 1 1 d . . . . .
H00T H 0.395851 0.535943 0.356173 0.036 Uiso 1 1 calc R U . . .
C00I C 0.9450(9) 0.5644(7) 0.4746(4) 0.030(3) Uani 1 1 d . . . . .
H00U H 1.012671 0.560200 0.493860 0.036 Uiso 1 1 calc R U . . .
C00J C 1.0947(8) 0.3361(7) 0.5168(3) 0.026(2) Uani 1 1 d . . . . .
H00J H 1.101653 0.289989 0.490469 0.031 Uiso 1 1 calc R U . . .
C00K C 0.7269(9) 0.4056(7) 0.5349(4) 0.024(2) Uani 1 1 d . . . . .
H00K H 0.794578 0.396263 0.516130 0.029 Uiso 1 1 calc R U . . .
C00L C 0.9558(8) 0.2756(7) 0.6863(4) 0.025(2) Uani 1 1 d . . . . .
H00L H 1.014943 0.321621 0.689850 0.029 Uiso 1 1 calc R U . . .
C00M C 0.6210(8) 0.4934(6) 0.3336(3) 0.020(2) Uani 1 1 d . . . . .
H00V H 0.562714 0.508139 0.307877 0.024 Uiso 1 1 calc R U . . .
H00W H 0.695486 0.492446 0.316435 0.024 Uiso 1 1 calc R U . . .
C00N C 0.7757(9) 0.2293(7) 0.6506(4) 0.025(2) Uani 1 1 d . . . . .
H00N H 0.712022 0.243058 0.629895 0.029 Uiso 1 1 calc R U . . .
C00O C 0.5431(9) 0.7718(7) 0.3534(4) 0.025(2) Uani 1 1 d . . . . .
H00X H 0.479416 0.758603 0.374175 0.030 Uiso 1 1 calc R U . . .
C00P C 0.4905(8) 0.5852(6) 0.4148(3) 0.018(2) Uani 1 1 d . . . . .
C00Q C 0.7697(8) 0.6447(6) 0.4559(4) 0.027(2) Uani 1 1 d . . . . .
H00Y H 0.717642 0.695575 0.462183 0.032 Uiso 1 1 calc R U . . .
C00R C 0.4870(9) 0.6141(7) 0.4657(3) 0.025(2) Uani 1 1 d . . . . .
H00Z H 0.554414 0.628844 0.483637 0.030 Uiso 1 1 calc R U . . .
C00S C 0.5253(9) 0.4212(7) 0.5377(4) 0.030(3) Uani 1 1 d . . . . .
H00S H 0.454246 0.420144 0.520840 0.036 Uiso 1 1 calc R U . . .
C00T C 0.5974(8) 0.3924(7) 0.3553(3) 0.025(2) Uani 1 1 d . . . . .
H00 H 0.638915 0.384355 0.387459 0.030 Uiso 1 1 calc R U . . .
H H 0.515441 0.385353 0.362270 0.030 Uiso 1 1 calc R U . . .
C00U C 0.7309(9) 0.8117(7) 0.2943(4) 0.032(3) Uani 1 1 d . . . . .
H1 H 0.795960 0.826478 0.274611 0.039 Uiso 1 1 calc R U . . .
C00V C 0.8679(9) 0.5074(6) 0.6657(3) 0.023(2) Uani 1 1 d . . . . .
H00M H 0.810870 0.496795 0.692456 0.027 Uiso 1 1 calc R U . . .
H00O H 0.943574 0.506651 0.681809 0.027 Uiso 1 1 calc R U . . .
C00W C 0.7312(8) 0.4185(7) 0.5860(4) 0.022(2) Uani 1 1 d . . . . .
C00X C 0.8241(8) 0.5044(7) 0.4084(3) 0.025(2) Uani 1 1 d . . . . .
H2 H 0.809392 0.458719 0.382484 0.030 Uiso 1 1 calc R U . . .
C00Y C 0.3821(9) 0.6203(7) 0.4884(4) 0.032(3) Uani 1 1 d . . . . .
H3 H 0.377893 0.641225 0.522433 0.039 Uiso 1 1 calc R U . . .
C00Z C 0.5512(8) 0.8590(7) 0.3278(3) 0.028(2) Uani 1 1 d . . . . .
H4 H 0.492001 0.905254 0.330299 0.033 Uiso 1 1 calc R U . . .
C010 C 0.9836(8) 0.4088(6) 0.5826(3) 0.021(2) Uani 1 1 d . . . . .
C011 C 0.6292(9) 0.7041(6) 0.3482(3) 0.021(2) Uani 1 1 d . . . . .
C012 C 0.2840(9) 0.5973(7) 0.4637(4) 0.035(3) Uani 1 1 d . . . . .
H012 H 0.213205 0.602168 0.480510 0.041 Uiso 1 1 calc R U . . .
C013 C 0.8385(9) 0.7834(8) 0.6688(4) 0.027(2) Uani 1 1 d . . . . .
H01A H 0.874369 0.831941 0.691039 0.033 Uiso 1 1 calc R U . . .
H01B H 0.854544 0.801454 0.633432 0.033 Uiso 1 1 calc R U . . .
C014 C 0.7226(9) 0.7237(8) 0.3181(4) 0.027(2) Uani 1 1 d . . . . .
H014 H 0.780396 0.676618 0.313882 0.033 Uiso 1 1 calc R U . . .
C015 C 0.8670(9) 0.6373(7) 0.4840(4) 0.033(3) Uani 1 1 d . . . . .
H015 H 0.881046 0.682465 0.510246 0.040 Uiso 1 1 calc R U . . .
C016 C 0.6449(9) 0.8782(7) 0.2990(4) 0.033(3) Uani 1 1 d . . . . .
H016 H 0.650507 0.938279 0.281955 0.040 Uiso 1 1 calc R U . . .
C017 C 0.5291(10) 0.4379(8) 0.5894(4) 0.035(3) Uani 1 1 d . . . . .
H017 H 0.461463 0.451051 0.607514 0.043 Uiso 1 1 calc R U . . .
C018 C 0.9618(9) 0.1888(7) 0.7110(4) 0.033(2) Uani 1 1 d . . . . .
H018 H 1.024996 0.175045 0.731951 0.039 Uiso 1 1 calc R U . . .
C019 C 1.1708(8) 0.4693(6) 0.5634(4) 0.027(2) Uani 1 1 d . . . . .
H019 H 1.230914 0.513107 0.569866 0.033 Uiso 1 1 calc R U . . .
C01A C 0.2886(9) 0.5669(8) 0.4140(4) 0.036(3) Uani 1 1 d . . . . .
H01H H 0.220712 0.551336 0.396575 0.044 Uiso 1 1 calc R U . . .
C01B C 0.8759(9) 0.1207(7) 0.7055(3) 0.027(2) Uani 1 1 d . . . . .
H01C H 0.881422 0.060113 0.722073 0.033 Uiso 1 1 calc R U . . .
C01C C 0.9234(8) 0.4979(7) 0.4367(3) 0.028(2) Uani 1 1 d . . . . .
H01I H 0.976277 0.447832 0.430044 0.034 Uiso 1 1 calc R U . . .
C01D C 0.7830(9) 0.1414(7) 0.6762(3) 0.032(2) Uani 1 1 d . . . . .
H01D H 0.723458 0.095674 0.673276 0.039 Uiso 1 1 calc R U . . .
C01E C 0.9966(8) 0.3381(6) 0.5460(3) 0.025(2) Uani 1 1 d . . . . .
H01E H 0.938927 0.291355 0.540891 0.030 Uiso 1 1 calc R U . . .
C01F C 1.1813(9) 0.4000(7) 0.5257(4) 0.030(3) Uani 1 1 d . . . . .
H01F H 1.248549 0.396968 0.506063 0.036 Uiso 1 1 calc R U . . .
C01G C 0.6321(8) 0.4353(8) 0.6140(4) 0.031(3) Uani 1 1 d . . . . .
H01G H 0.635912 0.444818 0.649394 0.037 Uiso 1 1 calc R U . . .

loop_
_atom_site_aniso_label
_atom_site_aniso_U_11
_atom_site_aniso_U_22
_atom_site_aniso_U_33
_atom_site_aniso_U_23
_atom_site_aniso_U_13
_atom_site_aniso_U_12
Br01 0.0227(4) 0.0209(4) 0.0205(4) -0.0006(5) 0.0008(4) -0.0004(5)
Br02 0.0363(7) 0.0336(6) 0.0256(6) -0.0019(5) 0.0086(5) -0.0008(5)
Br03 0.0371(7) 0.0369(6) 0.0229(6) -0.0058(5) -0.0070(5) 0.0074(5)
Br04 0.0371(6) 0.0382(5) 0.0346(5) 0.0001(7) 0.0169(4) 0.0017(6)
P005 0.0205(14) 0.0213(13) 0.0161(12) -0.0002(10) 0.0002(11) -0.0019(12)
P006 0.0185(13) 0.0217(13) 0.0154(12) -0.0003(10) -0.0007(11) -0.0011(11)
N007 0.032(5) 0.027(4) 0.019(4) -0.004(4) -0.006(4) -0.005(4)
N008 0.035(5) 0.030(5) 0.017(4) -0.002(4) -0.005(4) 0.009(4)
C20 0.019(5) 0.025(5) 0.019(5) -0.002(4) -0.001(4) -0.003(5)
C23 0.018(5) 0.022(5) 0.014(4) -0.003(4) 0.006(4) 0.001(4)
C22 0.010(5) 0.024(5) 0.019(5) 0.005(4) 0.000(4) -0.006(4)
C21 0.024(6) 0.032(6) 0.018(5) -0.004(5) 0.005(4) -0.002(5)
C00D 0.020(6) 0.025(5) 0.017(5) -0.006(4) -0.001(4) 0.005(4)
C00E 0.040(7) 0.026(6) 0.021(5) 0.010(4) -0.006(5) -0.004(5)
C00F 0.024(6) 0.027(5) 0.020(5) 0.003(4) -0.003(4) 0.001(4)
C00G 0.023(6) 0.027(6) 0.024(5) -0.001(4) -0.002(5) 0.005(5)
C00H 0.029(6) 0.035(6) 0.025(5) 0.008(5) -0.004(5) 0.002(5)
C00I 0.020(6) 0.033(6) 0.036(6) 0.013(5) -0.006(5) -0.004(5)
C00J 0.028(6) 0.027(5) 0.023(5) -0.003(4) 0.009(4) 0.014(5)
C00K 0.030(6) 0.023(5) 0.021(5) 0.001(4) 0.009(5) 0.000(5)
C00L 0.015(5) 0.028(5) 0.030(6) 0.002(5) -0.002(4) -0.002(4)
C00M 0.011(5) 0.031(5) 0.018(5) -0.001(4) -0.006(4) -0.004(5)
C00N 0.023(6) 0.031(5) 0.019(5) 0.002(5) 0.003(4) 0.003(5)
C00O 0.025(6) 0.032(5) 0.018(5) 0.003(5) 0.003(4) 0.001(5)
C00P 0.017(5) 0.020(5) 0.017(5) 0.000(4) 0.006(4) -0.002(4)
C00Q 0.028(6) 0.021(5) 0.032(5) 0.002(4) -0.008(5) -0.001(4)
C00R 0.027(6) 0.023(5) 0.025(5) 0.004(4) 0.005(4) 0.001(4)
C00S 0.021(6) 0.029(6) 0.040(6) 0.007(5) -0.015(5) 0.000(5)
C00T 0.025(6) 0.033(6) 0.017(5) -0.001(4) -0.002(4) -0.004(5)
C00U 0.038(7) 0.033(6) 0.026(6) 0.002(5) 0.004(5) -0.009(5)
C00V 0.031(6) 0.021(5) 0.016(5) -0.006(4) -0.004(5) 0.000(5)
C00W 0.023(6) 0.019(5) 0.024(5) 0.004(4) 0.001(4) -0.005(4)
C00X 0.020(5) 0.030(5) 0.025(5) 0.002(4) -0.004(4) -0.001(4)
C00Y 0.045(8) 0.027(6) 0.025(6) 0.002(5) 0.014(5) 0.005(5)
C00Z 0.026(6) 0.033(6) 0.024(5) -0.002(4) 0.004(5) 0.006(5)
C010 0.026(6) 0.022(5) 0.016(5) 0.001(4) 0.003(4) 0.001(4)
C011 0.019(5) 0.030(6) 0.014(4) 0.004(4) 0.000(4) -0.001(5)
C012 0.030(6) 0.035(6) 0.039(6) 0.016(5) 0.013(5) 0.012(5)
C013 0.030(6) 0.026(6) 0.026(6) -0.005(5) 0.010(5) -0.005(5)
C014 0.027(6) 0.035(6) 0.020(5) -0.001(5) -0.002(5) 0.003(5)
C015 0.036(7) 0.033(6) 0.030(6) 0.001(5) -0.015(5) -0.010(5)
C016 0.045(7) 0.029(6) 0.026(5) 0.006(4) -0.005(5) -0.002(5)
C017 0.024(7) 0.044(7) 0.038(7) 0.007(5) 0.008(5) 0.005(5)
C018 0.034(6) 0.040(6) 0.024(5) 0.004(5) -0.003(5) 0.004(5)
C019 0.019(5) 0.030(5) 0.033(5) 0.003(5) -0.003(5) -0.006(4)
C01A 0.024(6) 0.055(8) 0.030(7) 0.010(6) 0.010(5) 0.001(6)
C01B 0.031(6) 0.035(6) 0.016(5) 0.008(4) 0.005(5) 0.002(5)
C01C 0.025(5) 0.031(5) 0.029(5) 0.006(4) -0.001(4) 0.000(5)
C01D 0.039(7) 0.031(6) 0.028(5) -0.002(5) 0.003(5) -0.012(5)
C01E 0.026(6) 0.019(5) 0.031(5) 0.001(4) 0.011(4) -0.003(4)
C01F 0.021(6) 0.035(6) 0.035(6) 0.007(5) 0.008(5) 0.001(5)
C01G 0.027(6) 0.048(7) 0.018(5) 0.007(5) 0.000(5) 0.005(5)

loop_
_atom_type_symbol
_atom_type_description
_atom_type_scat_dispersion_real
_atom_type_scat_dispersion_imag
_atom_type_scat_source
C C 0.0033 0.0016 'International Tables Vol C Tables 4.2.6.8 and 6.1.1.4'
H H 0.0000 0.0000 'International Tables Vol C Tables 4.2.6.8 and 6.1.1.4'
Br Br -0.2901 2.4595 'International Tables Vol C Tables 4.2.6.8 and 6.1.1.4'
N N 0.0061 0.0033 'International Tables Vol C Tables 4.2.6.8 and 6.1.1.4'
P P 0.1023 0.0942 'International Tables Vol C Tables 4.2.6.8 and 6.1.1.4'

loop_
_geom_angle_atom_site_label_1
_geom_angle_atom_site_label_2
_geom_angle_atom_site_label_3
_geom_angle
_geom_angle_site_symmetry_1
_geom_angle_site_symmetry_3
_geom_angle_publ_flag
C00V P005 C23 109.5(4) . . ?
C00V P005 C00W 109.3(5) . . ?
C00W P005 C23 109.6(5) . . ?
C010 P005 C23 106.2(4) . . ?
C010 P005 C00V 109.7(5) . . ?
C010 P005 C00W 112.5(5) . . ?
C22 P006 C00M 108.7(4) . . ?
C22 P006 C00P 114.7(4) . . ?
C22 P006 C011 107.1(4) . . ?
C00M P006 C011 109.0(4) . . ?
C00P P006 C00M 109.2(4) . . ?
C00P P006 C011 107.9(5) . . ?
H00P N007 H00Q 109.5 . . ?
H00P N007 H00R 109.5 . . ?
H00Q N007 H00R 109.5 . . ?
C21 N007 H00P 109.5 . . ?
C21 N007 H00Q 109.5 . . ?
C21 N007 H00R 109.5 . . ?
H00A N008 H00B 109.5 . . ?
H00A N008 H00C 109.5 . . ?
H00B N008 H00C 109.5 . . ?
C013 N008 H00A 109.5 . . ?
C013 N008 H00B 109.5 . . ?
C013 N008 H00C 109.5 . . ?
H20A C20 H20B 107.8 . . ?
C21 C20 H20A 109.1 . . ?
C21 C20 H20B 109.1 . . ?
C00T C20 H20A 109.1 . . ?
C00T C20 H20B 109.1 . . ?
C00T C20 C21 112.6(8) . . ?
C00L C23 P005 118.2(7) . . ?
C00N C23 P005 121.5(8) . . ?
C00N C23 C00L 120.2(9) . . ?
C00Q C22 P006 120.2(7) . . ?
C00X C22 P006 120.1(7) . . ?
C00X C22 C00Q 119.6(9) . . ?
N007 C21 C20 109.8(8) . . ?
N007 C21 H21A 109.7 . . ?
N007 C21 H21B 109.7 . . ?
C20 C21 H21A 109.7 . . ?
C20 C21 H21B 109.7 . . ?
H21A C21 H21B 108.2 . . ?
H00D C00D H00E 108.2 . . ?
C00G C00D H00D 109.7 . . ?
C00G C00D H00E 109.7 . . ?
C00V C00D H00D 109.7 . . ?
C00V C00D H00E 109.7 . . ?
C00V C00D C00G 110.0(7) . . ?
C00K C00E H00F 119.7 . . ?
C00S C00E H00F 119.7 . . ?
C00S C00E C00K 120.6(10) . . ?
C010 C00F H00G 119.6 . . ?
C019 C00F H00G 119.6 . . ?
C019 C00F C010 120.7(9) . . ?
C00D C00G H00H 108.8 . . ?
C00D C00G H00I 108.8 . . ?
H00H C00G H00I 107.7 . . ?
C013 C00G C00D 113.9(8) . . ?
C013 C00G H00H 108.8 . . ?
C013 C00G H00I 108.8 . . ?
C00P C00H H00T 120.1 . . ?
C00P C00H C01A 119.8(10) . . ?
C01A C00H H00T 120.1 . . ?
C015 C00I H00U 120.3 . . ?
C01C C00I H00U 120.3 . . ?
C01C C00I C015 119.5(10) . . ?
C01E C00J H00J 119.7 . . ?
C01F C00J H00J 119.7 . . ?
C01F C00J C01E 120.6(9) . . ?
C00E C00K H00K 120.5 . . ?
C00W C00K C00E 119.1(10) . . ?
C00W C00K H00K 120.5 . . ?
C23 C00L H00L 120.2 . . ?
C018 C00L C23 119.6(10) . . ?
C018 C00L H00L 120.2 . . ?
P006 C00M H00V 108.7 . . ?
P006 C00M H00W 108.7 . . ?
H00V C00M H00W 107.6 . . ?
C00T C00M P006 114.1(6) . . ?
C00T C00M H00V 108.7 . . ?
C00T C00M H00W 108.7 . . ?
C23 C00N H00N 120.3 . . ?
C23 C00N C01D 119.4(10) . . ?
C01D C00N H00N 120.3 . . ?
C00Z C00O H00X 120.4 . . ?
C00Z C00O C011 119.2(10) . . ?
C011 C00O H00X 120.4 . . ?
C00H C00P P006 118.7(7) . . ?
C00H C00P C00R 120.6(9) . . ?
C00R C00P P006 120.6(7) . . ?
C22 C00Q H00Y 119.9 . . ?
C015 C00Q C22 120.1(9) . . ?
C015 C00Q H00Y 119.9 . . ?
C00P C00R H00Z 121.2 . . ?
C00Y C00R C00P 117.6(10) . . ?
C00Y C00R H00Z 121.2 . . ?
C00E C00S H00S 119.6 . . ?
C00E C00S C017 120.8(10) . . ?
C017 C00S H00S 119.6 . . ?
C20 C00T C00M 110.2(7) . . ?
C20 C00T H00 109.6 . . ?
C20 C00T H 109.6 . . ?
C00M C00T H00 109.6 . . ?
C00M C00T H 109.6 . . ?
H00 C00T H 108.1 . . ?
C014 C00U H1 120.1 . . ?
C014 C00U C016 119.9(10) . . ?
C016 C00U H1 120.1 . . ?
P005 C00V H00M 108.6 . . ?
P005 C00V H00O 108.6 . . ?
C00D C00V P005 114.8(6) . . ?
C00D C00V H00M 108.6 . . ?
C00D C00V H00O 108.6 . . ?
H00M C00V H00O 107.5 . . ?
C00K C00W P005 123.0(8) . . ?
C00K C00W C01G 121.0(10) . . ?
C01G C00W P005 116.0(7) . . ?
C22 C00X H2 120.0 . . ?
C22 C00X C01C 120.0(9) . . ?
C01C C00X H2 120.0 . . ?
C00R C00Y H3 118.8 . . ?
C012 C00Y C00R 122.3(11) . . ?
C012 C00Y H3 118.8 . . ?
C00O C00Z H4 120.1 . . ?
C016 C00Z C00O 119.8(10) . . ?
C016 C00Z H4 120.1 . . ?
C00F C010 P005 120.7(7) . . ?
C01E C010 P005 119.8(7) . . ?
C01E C010 C00F 119.2(9) . . ?
C00O C011 P006 120.8(8) . . ?
C014 C011 P006 118.8(8) . . ?
C014 C011 C00O 120.4(9) . . ?
C00Y C012 H012 120.2 . . ?
C00Y C012 C01A 119.6(10) . . ?
C01A C012 H012 120.2 . . ?
N008 C013 C00G 110.1(8) . . ?
N008 C013 H01A 109.6 . . ?
N008 C013 H01B 109.6 . . ?
C00G C013 H01A 109.6 . . ?
C00G C013 H01B 109.6 . . ?
H01A C013 H01B 108.1 . . ?
C00U C014 C011 119.6(10) . . ?
C00U C014 H014 120.2 . . ?
C011 C014 H014 120.2 . . ?
C00I C015 H015 119.7 . . ?
C00Q C015 C00I 120.6(10) . . ?
C00Q C015 H015 119.7 . . ?
C00U C016 H016 119.5 . . ?
C00Z C016 C00U 121.1(9) . . ?
C00Z C016 H016 119.5 . . ?
C00S C017 H017 120.3 . . ?
C01G C017 C00S 119.4(11) . . ?
C01G C017 H017 120.3 . . ?
C00L C018 H018 119.8 . . ?
C00L C018 C01B 120.5(10) . . ?
C01B C018 H018 119.8 . . ?
C00F C019 H019 120.3 . . ?
C00F C019 C01F 119.5(9) . . ?
C01F C019 H019 120.3 . . ?
C00H C01A H01H 120.0 . . ?
C012 C01A C00H 119.9(11) . . ?
C012 C01A H01H 120.0 . . ?
C018 C01B H01C 120.1 . . ?
C01D C01B C018 119.8(9) . . ?
C01D C01B H01C 120.1 . . ?
C00I C01C C00X 120.2(9) . . ?
C00I C01C H01I 119.9 . . ?
C00X C01C H01I 119.9 . . ?
C00N C01D H01D 119.8 . . ?
C01B C01D C00N 120.5(10) . . ?
C01B C01D H01D 119.8 . . ?
C00J C01E H01E 120.1 . . ?
C010 C01E C00J 119.7(9) . . ?
C010 C01E H01E 120.1 . . ?
C00J C01F C019 120.1(10) . . ?
C00J C01F H01F 119.9 . . ?
C019 C01F H01F 119.9 . . ?
C00W C01G H01G 120.4 . . ?
C017 C01G C00W 119.2(9) . . ?
C017 C01G H01G 120.4 . . ?

loop_
_geom_bond_atom_site_label_1
_geom_bond_atom_site_label_2
_geom_bond_distance
_geom_bond_site_symmetry_2
_geom_bond_publ_flag
P005 C23 1.806(9) . ?
P005 C00V 1.796(8) . ?
P005 C00W 1.798(10) . ?
P005 C010 1.789(9) . ?
P006 C22 1.798(9) . ?
P006 C00M 1.807(8) . ?
P006 C00P 1.799(9) . ?
P006 C011 1.812(9) . ?
N007 H00P 0.9100 . ?
N007 H00Q 0.9100 . ?
N007 H00R 0.9100 . ?
N007 C21 1.504(12) . ?
N008 H00A 0.9100 . ?
N008 H00B 0.9100 . ?
N008 H00C 0.9100 . ?
N008 C013 1.503(12) . ?
C20 H20A 0.9900 . ?
C20 H20B 0.9900 . ?
C20 C21 1.525(13) . ?
C20 C00T 1.520(11) . ?
C23 C00L 1.402(13) . ?
C23 C00N 1.382(13) . ?
C22 C00Q 1.397(12) . ?
C22 C00X 1.384(12) . ?
C21 H21A 0.9900 . ?
C21 H21B 0.9900 . ?
C00D H00D 0.9900 . ?
C00D H00E 0.9900 . ?
C00D C00G 1.533(12) . ?
C00D C00V 1.522(11) . ?
C00E H00F 0.9500 . ?
C00E C00K 1.390(14) . ?
C00E C00S 1.362(14) . ?
C00F H00G 0.9500 . ?
C00F C010 1.397(12) . ?
C00F C019 1.382(13) . ?
C00G H00H 0.9900 . ?
C00G H00I 0.9900 . ?
C00G C013 1.505(14) . ?
C00H H00T 0.9500 . ?
C00H C00P 1.384(12) . ?
C00H C01A 1.386(13) . ?
C00I H00U 0.9500 . ?
C00I C015 1.390(14) . ?
C00I C01C 1.388(13) . ?
C00J H00J 0.9500 . ?
C00J C01E 1.393(12) . ?
C00J C01F 1.373(14) . ?
C00K H00K 0.9500 . ?
C00K C00W 1.369(12) . ?
C00L H00L 0.9500 . ?
C00L C018 1.372(13) . ?
C00M H00V 0.9900 . ?
C00M H00W 0.9900 . ?
C00M C00T 1.539(12) . ?
C00N H00N 0.9500 . ?
C00N C01D 1.397(13) . ?
C00O H00X 0.9500 . ?
C00O C00Z 1.390(13) . ?
C00O C011 1.390(13) . ?
C00P C00R 1.407(12) . ?
C00Q H00Y 0.9500 . ?
C00Q C015 1.375(13) . ?
C00R H00Z 0.9500 . ?
C00R C00Y 1.380(13) . ?
C00S H00S 0.9500 . ?
C00S C017 1.392(14) . ?
C00T H00 0.9900 . ?
C00T H 0.9900 . ?
C00U H1 0.9500 . ?
C00U C014 1.377(13) . ?
C00U C016 1.377(13) . ?
C00V H00M 0.9900 . ?
C00V H00O 0.9900 . ?
C00W C01G 1.405(13) . ?
C00X H2 0.9500 . ?
C00X C01C 1.395(13) . ?
C00Y H3 0.9500 . ?
C00Y C012 1.368(14) . ?
C00Z H4 0.9500 . ?
C00Z C016 1.370(13) . ?
C010 C01E 1.388(12) . ?
C011 C014 1.389(13) . ?
C012 H012 0.9500 . ?
C012 C01A 1.385(14) . ?
C013 H01A 0.9900 . ?
C013 H01B 0.9900 . ?
C014 H014 0.9500 . ?
C015 H015 0.9500 . ?
C016 H016 0.9500 . ?
C017 H017 0.9500 . ?
C017 C01G 1.381(14) . ?
C018 H018 0.9500 . ?
C018 C01B 1.392(13) . ?
C019 H019 0.9500 . ?
C019 C01F 1.392(13) . ?
C01A H01H 0.9500 . ?
C01B H01C 0.9500 . ?
C01B C01D 1.375(13) . ?
C01C H01I 0.9500 . ?
C01D H01D 0.9500 . ?
C01E H01E 0.9500 . ?
C01F H01F 0.9500 . ?
C01G H01G 0.9500 . ?

loop_
_geom_torsion_atom_site_label_1
_geom_torsion_atom_site_label_2
_geom_torsion_atom_site_label_3
_geom_torsion_atom_site_label_4
_geom_torsion
_geom_torsion_site_symmetry_1
_geom_torsion_site_symmetry_2
_geom_torsion_site_symmetry_3
_geom_torsion_site_symmetry_4
_geom_torsion_publ_flag
P005 C23 C00L C018 -177.5(8) . . . . ?
P005 C23 C00N C01D 177.6(7) . . . . ?
P005 C00W C01G C017 -176.4(9) . . . . ?
P005 C010 C01E C00J -177.7(7) . . . . ?
P006 C22 C00Q C015 -178.6(8) . . . . ?
P006 C22 C00X C01C 177.8(7) . . . . ?
P006 C00M C00T C20 -162.1(7) . . . . ?
P006 C00P C00R C00Y 172.7(7) . . . . ?
P006 C011 C014 C00U -178.9(7) . . . . ?
C23 P005 C00V C00D -170.8(7) . . . . ?
C23 P005 C00W C00K -104.5(9) . . . . ?
C23 P005 C00W C01G 72.4(9) . . . . ?
C23 P005 C010 C00F -113.1(8) . . . . ?
C23 P005 C010 C01E 61.1(9) . . . . ?
C23 C00L C018 C01B 0.5(15) . . . . ?
C23 C00N C01D C01B -1.0(15) . . . . ?
C22 P006 C00M C00T 71.8(8) . . . . ?
C22 P006 C00P C00H -157.4(7) . . . . ?
C22 P006 C00P C00R 26.4(9) . . . . ?
C22 P006 C011 C00O -123.6(8) . . . . ?
C22 P006 C011 C014 56.8(8) . . . . ?
C22 C00Q C015 C00I 1.3(15) . . . . ?
C22 C00X C01C C00I 0.1(14) . . . . ?
C21 C20 C00T C00M -163.4(8) . . . . ?
C00D C00G C013 N008 66.5(10) . . . . ?
C00E C00K C00W P005 174.7(7) . . . . ?
C00E C00K C00W C01G -2.0(16) . . . . ?
C00E C00S C017 C01G -2.8(18) . . . . ?
C00F C010 C01E C00J -3.4(14) . . . . ?
C00F C019 C01F C00J -0.7(15) . . . . ?
C00G C00D C00V P005 -165.1(7) . . . . ?
C00H C00P C00R C00Y -3.4(14) . . . . ?
C00K C00E C00S C017 1.3(17) . . . . ?
C00K C00W C01G C017 0.6(17) . . . . ?
C00L C23 C00N C01D 0.0(14) . . . . ?
C00L C018 C01B C01D -1.6(15) . . . . ?
C00M P006 C22 C00Q 177.9(7) . . . . ?
C00M P006 C22 C00X 0.5(9) . . . . ?
C00M P006 C00P C00H -35.1(9) . . . . ?
C00M P006 C00P C00R 148.7(7) . . . . ?
C00M P006 C011 C00O 118.9(8) . . . . ?
C00M P006 C011 C014 -60.7(9) . . . . ?
C00N C23 C00L C018 0.3(14) . . . . ?
C00O C00Z C016 C00U 0.9(15) . . . . ?
C00O C011 C014 C00U 1.6(15) . . . . ?
C00P P006 C22 C00Q -59.5(9) . . . . ?
C00P P006 C22 C00X 123.1(8) . . . . ?
C00P P006 C00M C00T -54.1(8) . . . . ?
C00P P006 C011 C00O 0.4(9) . . . . ?
C00P P006 C011 C014 -179.1(7) . . . . ?
C00P C00H C01A C012 -2.4(16) . . . . ?
C00P C00R C00Y C012 1.6(15) . . . . ?
C00Q C22 C00X C01C 0.4(14) . . . . ?
C00R C00Y C012 C01A -0.2(16) . . . . ?
C00S C00E C00K C00W 1.0(16) . . . . ?
C00S C017 C01G C00W 1.8(18) . . . . ?
C00T C20 C21 N007 66.4(10) . . . . ?
C00V P005 C23 C00L -59.6(8) . . . . ?
C00V P005 C23 C00N 122.7(8) . . . . ?
C00V P005 C00W C00K 135.4(9) . . . . ?
C00V P005 C00W C01G -47.7(9) . . . . ?
C00V P005 C010 C00F 5.1(9) . . . . ?
C00V P005 C010 C01E 179.3(7) . . . . ?
C00V C00D C00G C013 -161.1(9) . . . . ?
C00W P005 C23 C00L -179.4(7) . . . . ?
C00W P005 C23 C00N 2.8(9) . . . . ?
C00W P005 C00V C00D -50.7(9) . . . . ?
C00W P005 C010 C00F 127.0(8) . . . . ?
C00W P005 C010 C01E -58.8(9) . . . . ?
C00X C22 C00Q C015 -1.1(14) . . . . ?
C00Y C012 C01A C00H 0.5(16) . . . . ?
C00Z C00O C011 P006 -179.1(7) . . . . ?
C00Z C00O C011 C014 0.4(14) . . . . ?
C010 P005 C23 C00L 58.8(8) . . . . ?
C010 P005 C23 C00N -119.0(8) . . . . ?
C010 P005 C00V C00D 73.1(8) . . . . ?
C010 P005 C00W C00K 13.4(11) . . . . ?
C010 P005 C00W C01G -169.7(8) . . . . ?
C010 C00F C019 C01F 0.8(14) . . . . ?
C011 P006 C22 C00Q 60.2(8) . . . . ?
C011 P006 C22 C00X -117.2(8) . . . . ?
C011 P006 C00M C00T -171.7(7) . . . . ?
C011 P006 C00P C00H 83.3(8) . . . . ?
C011 P006 C00P C00R -92.9(8) . . . . ?
C011 C00O C00Z C016 -1.7(15) . . . . ?
C014 C00U C016 C00Z 1.1(15) . . . . ?
C015 C00I C01C C00X 0.1(15) . . . . ?
C016 C00U C014 C011 -2.4(15) . . . . ?
C018 C01B C01D C00N 1.8(14) . . . . ?
C019 C00F C010 P005 175.5(7) . . . . ?
C019 C00F C010 C01E 1.3(14) . . . . ?
C01A C00H C00P P006 -172.4(8) . . . . ?
C01A C00H C00P C00R 3.8(15) . . . . ?
C01C C00I C015 C00Q -0.8(15) . . . . ?
C01E C00J C01F C019 -1.5(15) . . . . ?
C01F C00J C01E C010 3.6(14) . . . . ?
